data_7113367
loop_
_publ_author_name
'Liwei Zou'
'Xiaoze Bao'
'Yuanyuan Ma'
'Yuming Song'
'Jingping Qu'
'Baomin Wang'

_publ_section_title
;
 Novel tartrate-derived guanidine-catalyzed highly enantio- and
 diastereoselective Michael addition of 3-substituted oxindoles to
 nitroolefins
;
_journal_name_full Chem.Commun.
_journal_page_first 5760
_journal_paper_doi 10.1039/C4CC01817F
_journal_volume 50
_journal_year 2014
_chemical_absolute_configuration ad
_chemical_formula_sum 'C28 H27 Br N2 O5'
_chemical_formula_weight 551.43
_chemical_name_systematic
; 
 ? 
;
_space_group_IT_number 96
_symmetry_cell_setting tetragonal
_symmetry_space_group_name_Hall 'P 4nw 2abw'
_symmetry_space_group_name_H-M 'P 43 21 2'
_atom_sites_solution_hydrogens geom
_atom_sites_solution_primary direct
_atom_sites_solution_secondary difmap
_audit_creation_method SHELXL-97
_cell_angle_alpha 90.00
_cell_angle_beta 90.00
_cell_angle_gamma 90.00
_cell_formula_units_Z 8
_cell_length_a 12.3183(11)
_cell_length_b 12.3183(11)
_cell_length_c 36.329(3)
_cell_measurement_temperature 298(2)
_cell_volume 5512.6(8)
_computing_cell_refinement 'Bruker SAINT'
_computing_data_collection 'Bruker APEX2'
_computing_data_reduction 'Bruker SAINT'
_computing_molecular_graphics 'Bruker SHELXTL'
_computing_publication_material 'Bruker SHELXTL'
_computing_structure_refinement 'SHELXL-97 (Sheldrick, 2008)'
_computing_structure_solution 'SHELXS-97 (Sheldrick, 2008)'
_diffrn_ambient_temperature 298(2)
_diffrn_measured_fraction_theta_full 1.000
_diffrn_measured_fraction_theta_max 1.000
_diffrn_measurement_device_type 'Bruker APEX-II CCD'
_diffrn_measurement_method '\f and \w scans'
_diffrn_radiation_monochromator graphite
_diffrn_radiation_source 'fine-focus sealed tube'
_diffrn_radiation_type MoK\a
_diffrn_radiation_wavelength 0.71073
_diffrn_reflns_av_R_equivalents 0.0534
_diffrn_reflns_av_sigmaI/netI 0.0519
_diffrn_reflns_limit_h_max 14
_diffrn_reflns_limit_h_min -13
_diffrn_reflns_limit_k_max 14
_diffrn_reflns_limit_k_min -10
_diffrn_reflns_limit_l_max 43
_diffrn_reflns_limit_l_min -38
_diffrn_reflns_number 30708
_diffrn_reflns_theta_full 25.00
_diffrn_reflns_theta_max 25.00
_diffrn_reflns_theta_min 2.00
_diffrn_standards_number 0
_exptl_absorpt_coefficient_mu 1.530
_exptl_absorpt_correction_T_max 0.6403
_exptl_absorpt_correction_T_min 0.5728
_exptl_absorpt_correction_type empirical
_exptl_absorpt_process_details SADABS
_exptl_crystal_colour 'transparent white'
_exptl_crystal_density_diffrn 1.329
_exptl_crystal_density_method 'not measured'
_exptl_crystal_description block
_exptl_crystal_F_000 2272
_exptl_crystal_size_max 0.41
_exptl_crystal_size_mid 0.37
_exptl_crystal_size_min 0.32
_refine_diff_density_max 0.470
_refine_diff_density_min -0.370
_refine_diff_density_rms 0.046
_refine_ls_abs_structure_details 'Flack H D (1983), Acta Cryst. A39, 876-881'
_refine_ls_abs_structure_Flack 0.002(12)
_refine_ls_extinction_method none
_refine_ls_goodness_of_fit_ref 1.000
_refine_ls_hydrogen_treatment 'riding mode'
_refine_ls_matrix_type full
_refine_ls_number_parameters 325
_refine_ls_number_reflns 4864
_refine_ls_number_restraints 684
_refine_ls_restrained_S_all 1.067
_refine_ls_R_factor_all 0.0753
_refine_ls_R_factor_gt 0.0475
_refine_ls_shift/su_max 0.000
_refine_ls_shift/su_mean 0.000
_refine_ls_structure_factor_coef Fsqd
_refine_ls_weighting_details 'calc w=1/[\s^2^(Fo^2^)+(0.0680P)^2^+1.9710P] where P=(Fo^2^+2Fc^2^)/3'
_refine_ls_weighting_scheme calc
_refine_ls_wR_factor_gt 0.1208
_refine_ls_wR_factor_ref 0.1328
_reflns_number_gt 3552
_reflns_number_total 4864
_reflns_threshold_expression >2sigma(I)
_cod_data_source_file c4cc01817f2.cif
_cod_data_source_block 1
_cod_original_sg_symbol_H-M 'P4(3)2(1)2 '
_cod_database_code 7113367

loop_
_symmetry_equiv_pos_as_xyz
'x, y, z'
'-x, -y, z+1/2'
'-y+1/2, x+1/2, z+3/4'
'y+1/2, -x+1/2, z+1/4'
'-x+1/2, y+1/2, -z+3/4'
'x+1/2, -y+1/2, -z+1/4'
'y, x, -z'
'-y, -x, -z+1/2'

loop_
_atom_site_label
_atom_site_type_symbol
_atom_site_fract_x
_atom_site_fract_y
_atom_site_fract_z
_atom_site_U_iso_or_equiv
_atom_site_adp_type
_atom_site_occupancy
_atom_site_symmetry_multiplicity
_atom_site_calc_flag
_atom_site_refinement_flags
Br1 Br 0.41072(7) 0.69458(6) 0.09804(2) 0.1211(4) Uani 1 1 d .
O1 O 0.4744(2) 1.2438(2) 0.13675(7) 0.0452(6) Uani 1 1 d .
O2 O 0.7084(3) 1.1096(4) 0.02623(9) 0.0878(11) Uani 1 1 d .
O3 O 0.8229(3) 0.9880(4) 0.04137(10) 0.1012(14) Uani 1 1 d .
O4 O 0.3512(2) 1.1444(3) 0.19373(10) 0.0715(9) Uani 1 1 d .
O5 O 0.4302(2) 0.9800(2) 0.19889(8) 0.0621(8) Uani 1 1 d .
C1 C 0.5450(3) 1.1931(3) 0.15194(9) 0.0357(7) Uani 1 1 d U
C2 C 0.6649(3) 1.1892(3) 0.14013(10) 0.0370(7) Uani 1 1 d U
C3 C 0.7152(3) 1.1203(3) 0.16991(10) 0.0392(8) Uani 1 1 d U
C4 C 0.8231(3) 1.0977(3) 0.17727(11) 0.0453(8) Uani 1 1 d U
H4A H 0.8782 1.1272 0.1629 0.054 Uiso 1 1 calc R
C5 C 0.8465(3) 1.0301(4) 0.20646(12) 0.0562(10) Uani 1 1 d U
H5A H 0.9185 1.0144 0.2120 0.067 Uiso 1 1 calc R
C6 C 0.7652(4) 0.9856(4) 0.22755(13) 0.0621(11) Uani 1 1 d U
H6A H 0.7836 0.9385 0.2466 0.075 Uiso 1 1 calc R
C7 C 0.6568(4) 1.0086(4) 0.22132(11) 0.0558(10) Uani 1 1 d U
H7A H 0.6021 0.9792 0.2359 0.067 Uiso 1 1 calc R
C8 C 0.6340(3) 1.0780(3) 0.19216(10) 0.0416(8) Uani 1 1 d U
C9 C 0.7106(3) 1.3043(3) 0.13567(10) 0.0418(8) Uani 1 1 d U
H9A H 0.7884 1.2989 0.1319 0.050 Uiso 1 1 calc R
H9B H 0.6797 1.3358 0.1135 0.050 Uiso 1 1 calc R
C10 C 0.6902(3) 1.3813(3) 0.16720(11) 0.0490(9) Uani 1 1 d U
C11 C 0.6176(4) 1.4650(4) 0.16272(14) 0.0706(11) Uani 1 1 d U
H11A H 0.5792 1.4714 0.1408 0.085 Uiso 1 1 calc R
C12 C 0.6009(5) 1.5408(5) 0.19105(17) 0.0913(15) Uani 1 1 d U
H12A H 0.5513 1.5971 0.1880 0.110 Uiso 1 1 calc R
C13 C 0.6576(5) 1.5313(5) 0.22277(17) 0.0943(15) Uani 1 1 d U
H13A H 0.6471 1.5819 0.2414 0.113 Uiso 1 1 calc R
C14 C 0.7302(5) 1.4486(5) 0.22791(15) 0.0891(14) Uani 1 1 d U
H14A H 0.7682 1.4429 0.2499 0.107 Uiso 1 1 calc R
C15 C 0.7469(4) 1.3731(4) 0.19988(13) 0.0625(10) Uani 1 1 d U
H15A H 0.7963 1.3169 0.2032 0.075 Uiso 1 1 calc R
C16 C 0.6615(3) 1.1290(3) 0.10145(10) 0.0377(8) Uani 1 1 d U
H16A H 0.6222 1.1769 0.0845 0.045 Uiso 1 1 calc R
C17 C 0.5997(3) 1.0227(3) 0.10235(10) 0.0416(8) Uani 1 1 d U
C18 C 0.6443(4) 0.9284(3) 0.11658(11) 0.0515(9) Uani 1 1 d U
H18A H 0.7136 0.9305 0.1267 0.062 Uiso 1 1 calc R
C19 C 0.5875(4) 0.8302(4) 0.11617(13) 0.0643(11) Uani 1 1 d U
H19A H 0.6182 0.7673 0.1258 0.077 Uiso 1 1 calc R
C20 C 0.4856(4) 0.8291(4) 0.10128(13) 0.0631(11) Uani 1 1 d U
C21 C 0.4379(4) 0.9202(4) 0.08796(13) 0.0638(11) Uani 1 1 d U
H21A H 0.3676 0.9179 0.0787 0.077 Uiso 1 1 calc R
C22 C 0.4958(3) 1.0168(4) 0.08839(10) 0.0511(9) Uani 1 1 d U
H22A H 0.4636 1.0793 0.0790 0.061 Uiso 1 1 calc R
C23 C 0.7748(3) 1.1153(3) 0.08582(10) 0.0436(8) Uani 1 1 d U
H23A H 0.8105 1.1854 0.0845 0.052 Uiso 1 1 calc R
H23B H 0.8172 1.0686 0.1018 0.052 Uiso 1 1 calc R
C24 C 0.4268(3) 1.0860(3) 0.19222(11) 0.0467(9) Uani 1 1 d U
C25 C 0.3309(4) 0.9194(4) 0.21071(14) 0.0694(13) Uani 1 1 d U
C26 C 0.2435(5) 0.9326(5) 0.18307(18) 0.1009(19) Uani 1 1 d U
H26A H 0.2188 1.0064 0.1831 0.151 Uiso 1 1 calc R
H26B H 0.1842 0.8852 0.1891 0.151 Uiso 1 1 calc R
H26C H 0.2710 0.9145 0.1591 0.151 Uiso 1 1 calc R
C27 C 0.3715(6) 0.8014(5) 0.20932(18) 0.1038(19) Uani 1 1 d U
H27A H 0.3140 0.7534 0.2166 0.156 Uiso 1 1 calc R
H27B H 0.4319 0.7930 0.2258 0.156 Uiso 1 1 calc R
H27C H 0.3939 0.7842 0.1847 0.156 Uiso 1 1 calc R
C28 C 0.3049(6) 0.9532(6) 0.24826(17) 0.118(2) Uani 1 1 d U
H28A H 0.2810 1.0274 0.2481 0.178 Uiso 1 1 calc R
H28B H 0.3684 0.9466 0.2634 0.178 Uiso 1 1 calc R
H28C H 0.2483 0.9078 0.2579 0.178 Uiso 1 1 calc R
N1 N 0.5315(2) 1.1208(3) 0.18096(8) 0.0397(7) Uani 1 1 d .
N2 N 0.7684(3) 1.0664(3) 0.04808(11) 0.0595(9) Uani 1 1 d .

loop_
_atom_site_aniso_label
_atom_site_aniso_U_11
_atom_site_aniso_U_22
_atom_site_aniso_U_33
_atom_site_aniso_U_23
_atom_site_aniso_U_13
_atom_site_aniso_U_12
Br1 0.1272(6) 0.0790(4) 0.1570(7) -0.0245(4) 0.0227(5) -0.0667(4)
O1 0.0326(14) 0.0476(15) 0.0555(15) 0.0113(12) -0.0002(12) 0.0065(11)
O2 0.083(3) 0.121(3) 0.059(2) -0.002(2) -0.013(2) 0.005(2)
O3 0.098(3) 0.113(3) 0.092(3) -0.051(2) -0.002(2) 0.029(3)
O4 0.0408(17) 0.064(2) 0.110(3) 0.0158(19) 0.0193(17) 0.0054(15)
O5 0.0462(17) 0.0581(19) 0.0820(19) 0.0275(16) 0.0014(15) -0.0126(14)
C1 0.0308(16) 0.0339(15) 0.0425(16) -0.0018(15) 0.0000(14) -0.0029(13)
C2 0.0308(16) 0.0351(16) 0.0452(16) -0.0022(14) 0.0005(13) -0.0018(13)
C3 0.0368(16) 0.0354(16) 0.0455(16) -0.0049(14) -0.0066(14) 0.0016(13)
C4 0.0368(17) 0.0459(18) 0.0531(18) -0.0084(16) -0.0080(16) 0.0042(14)
C5 0.046(2) 0.058(2) 0.064(2) -0.002(2) -0.019(2) 0.0081(19)
C6 0.061(2) 0.061(2) 0.064(2) 0.016(2) -0.020(2) 0.013(2)
C7 0.053(2) 0.058(2) 0.057(2) 0.0173(19) -0.0065(18) 0.0019(17)
C8 0.0372(17) 0.0404(17) 0.0472(18) 0.0037(15) -0.0075(15) 0.0046(14)
C9 0.0404(18) 0.0370(17) 0.0479(18) -0.0046(16) 0.0034(16) -0.0034(15)
C10 0.047(2) 0.0411(19) 0.059(2) -0.0057(17) 0.0100(18) -0.0069(16)
C11 0.067(2) 0.054(2) 0.091(3) -0.019(2) 0.004(2) 0.005(2)
C12 0.088(3) 0.068(3) 0.119(3) -0.022(3) 0.019(3) 0.012(3)
C13 0.113(4) 0.080(3) 0.091(3) -0.034(3) 0.035(3) -0.002(3)
C14 0.108(3) 0.087(3) 0.073(3) -0.016(3) 0.005(3) -0.013(3)
C15 0.071(2) 0.052(2) 0.064(2) -0.0110(19) 0.001(2) -0.0050(19)
C16 0.0341(17) 0.0383(17) 0.0407(17) -0.0025(15) -0.0042(15) -0.0032(14)
C17 0.0351(17) 0.0426(17) 0.0472(18) -0.0073(16) 0.0007(15) -0.0056(14)
C18 0.0470(19) 0.0423(18) 0.065(2) -0.0042(17) -0.0054(17) -0.0026(16)
C19 0.070(3) 0.043(2) 0.080(3) -0.003(2) 0.003(2) -0.009(2)
C20 0.064(3) 0.051(2) 0.075(3) -0.015(2) 0.012(2) -0.024(2)
C21 0.044(2) 0.072(3) 0.076(3) -0.016(2) -0.004(2) -0.022(2)
C22 0.0386(19) 0.053(2) 0.061(2) -0.0074(18) -0.0050(17) -0.0029(16)
C23 0.0376(18) 0.0477(19) 0.0454(19) -0.0107(17) -0.0003(15) -0.0069(15)
C24 0.043(2) 0.049(2) 0.048(2) 0.0092(17) 0.0033(17) -0.0074(18)
C25 0.062(3) 0.074(3) 0.072(3) 0.028(2) 0.004(2) -0.024(2)
C26 0.079(4) 0.105(4) 0.118(4) 0.023(4) -0.012(3) -0.037(3)
C27 0.115(5) 0.076(4) 0.120(4) 0.021(4) 0.008(4) -0.029(3)
C28 0.131(5) 0.133(5) 0.091(4) 0.000(4) 0.037(4) -0.062(4)
N1 0.0324(16) 0.0415(17) 0.0452(17) 0.0119(14) 0.0003(14) -0.0010(13)
N2 0.043(2) 0.075(3) 0.060(2) -0.012(2) 0.0092(19) -0.0122(19)

loop_
_atom_type_symbol
_atom_type_description
_atom_type_scat_dispersion_real
_atom_type_scat_dispersion_imag
_atom_type_scat_source
C C 0.0033 0.0016 'International Tables Vol C Tables 4.2.6.8 and 6.1.1.4'
H H 0.0000 0.0000 'International Tables Vol C Tables 4.2.6.8 and 6.1.1.4'
N N 0.0061 0.0033 'International Tables Vol C Tables 4.2.6.8 and 6.1.1.4'
O O 0.0106 0.0060 'International Tables Vol C Tables 4.2.6.8 and 6.1.1.4'
Br Br -0.2901 2.4595 'International Tables Vol C Tables 4.2.6.8 and 6.1.1.4'

loop_
_geom_angle_atom_site_label_1
_geom_angle_atom_site_label_2
_geom_angle_atom_site_label_3
_geom_angle
C24 O5 C25 121.1(4)
O1 C1 N1 126.4(3)
O1 C1 C2 125.6(3)
N1 C1 C2 107.8(3)
C3 C2 C9 116.5(3)
C3 C2 C1 102.2(3)
C9 C2 C1 110.6(3)
C3 C2 C16 112.5(3)
C9 C2 C16 110.4(3)
C1 C2 C16 103.6(3)
C8 C3 C4 120.3(3)
C8 C3 C2 109.5(3)
C4 C3 C2 130.2(4)
C3 C4 C5 118.1(4)
C6 C5 C4 121.1(4)
C5 C6 C7 122.0(4)
C8 C7 C6 116.5(4)
C3 C8 C7 121.9(4)
C3 C8 N1 109.4(3)
C7 C8 N1 128.6(4)
C10 C9 C2 116.1(3)
C15 C10 C11 119.1(4)
C15 C10 C9 121.6(4)
C11 C10 C9 119.3(4)
C10 C11 C12 120.5(5)
C13 C12 C11 119.4(5)
C14 C13 C12 121.3(5)
C13 C14 C15 119.6(6)
C10 C15 C14 120.3(5)
C17 C16 C23 112.0(3)
C17 C16 C2 113.4(3)
C23 C16 C2 111.0(3)
C18 C17 C22 117.5(4)
C18 C17 C16 122.3(3)
C22 C17 C16 120.2(4)
C17 C18 C19 121.6(4)
C18 C19 C20 118.2(4)
C21 C20 C19 122.0(4)
C21 C20 Br1 119.3(4)
C19 C20 Br1 118.6(4)
C20 C21 C22 118.9(4)
C21 C22 C17 121.7(4)
N2 C23 C16 109.8(3)
O4 C24 O5 128.1(4)
O4 C24 N1 123.2(4)
O5 C24 N1 108.7(4)
C28 C25 C26 116.3(6)
C28 C25 O5 107.7(4)
C26 C25 O5 110.2(4)
C28 C25 C27 111.8(5)
C26 C25 C27 108.5(5)
O5 C25 C27 101.3(4)
C1 N1 C8 110.3(3)
C1 N1 C24 121.3(3)
C8 N1 C24 127.6(3)
O3 N2 O2 124.3(4)
O3 N2 C23 118.7(4)
O2 N2 C23 117.1(4)

loop_
_geom_bond_atom_site_label_1
_geom_bond_atom_site_label_2
_geom_bond_distance
Br1 C20 1.900(4)
O1 C1 1.204(4)
O2 N2 1.209(5)
O3 N2 1.200(5)
O4 C24 1.177(5)
O5 C24 1.328(5)
O5 C25 1.496(5)
C1 N1 1.390(4)
C1 C2 1.539(5)
C2 C3 1.508(5)
C2 C9 1.534(5)
C2 C16 1.590(5)
C3 C8 1.388(5)
C3 C4 1.384(5)
C4 C5 1.379(6)
C5 C6 1.375(6)
C6 C7 1.383(6)
C7 C8 1.390(5)
C8 N1 1.427(5)
C9 C10 1.508(5)
C10 C15 1.380(6)
C10 C11 1.375(6)
C11 C12 1.405(7)
C12 C13 1.353(8)
C13 C14 1.368(9)
C14 C15 1.395(7)
C16 C17 1.515(5)
C16 C23 1.516(5)
C17 C18 1.384(5)
C17 C22 1.379(5)
C18 C19 1.397(6)
C19 C20 1.367(7)
C20 C21 1.356(7)
C21 C22 1.388(6)
C23 N2 1.500(5)
C24 N1 1.420(5)
C25 C28 1.462(8)
C25 C26 1.480(7)
C25 C27 1.538(8)
